data_7213679
loop_
_publ_author_name
'Li, Shaobin'
'Ma, Huiyuan'
'Pang, Haijun'
'Zhang, Zhuanfang'
'Yu, Yan'
'Liu, Heng'
'Yu, Tingting'

_publ_section_title
;
 Tuning the dimension of POM-based inorganic--organic hybrids from 3D
 self-penetrating framework to 1D poly-pendant chain via changing POM
 clusters and introducing secondary spacers
;
_journal_issue 10
_journal_name_full CrystEngComm
_journal_page_first 2045
_journal_paper_doi 10.1039/c3ce42064g
_journal_volume 16
_journal_year 2014
_chemical_formula_moiety 'C30 H31 Cu5 N36 O46 P W12,O'
_chemical_formula_sum 'C30 H31 Cu5 N36 O47 P W12'
_chemical_formula_weight 4202.61
_chemical_name_systematic
; 
 ? 
;
_space_group_IT_number 15
_symmetry_cell_setting monoclinic
_symmetry_space_group_name_Hall '-C 2yc'
_symmetry_space_group_name_H-M 'C 1 2/c 1'
_atom_sites_solution_hydrogens geom
_atom_sites_solution_primary direct
_atom_sites_solution_secondary difmap
_audit_creation_method SHELXL-97
_cell_angle_alpha 90.00
_cell_angle_beta 100.372(3)
_cell_angle_gamma 90.00
_cell_formula_units_Z 4
_cell_length_a 16.437(4)
_cell_length_b 21.933(6)
_cell_length_c 21.811(6)
_cell_measurement_temperature 293(2)
_cell_volume 7735(4)
_computing_cell_refinement 'Bruker SMART'
_computing_data_collection 'Bruker SMART'
_computing_data_reduction 'Bruker SMART'
_computing_molecular_graphics 'Bruker SMART'
_computing_publication_material 'Bruker SMART'
_computing_structure_refinement 'SHELXL-97 (Sheldrick, 1997)'
_computing_structure_solution 'SHELXS-97 (Sheldrick, 1990)'
_diffrn_ambient_temperature 293(2)
_diffrn_measured_fraction_theta_full 0.976
_diffrn_measured_fraction_theta_max 0.976
_diffrn_radiation_monochromator graphite
_diffrn_radiation_source 'fine-focus sealed tube'
_diffrn_radiation_type MoK\a
_diffrn_radiation_wavelength 0.71073
_diffrn_reflns_av_R_equivalents 0.0873
_diffrn_reflns_av_sigmaI/netI 0.0981
_diffrn_reflns_limit_h_max 21
_diffrn_reflns_limit_h_min -11
_diffrn_reflns_limit_k_max 29
_diffrn_reflns_limit_k_min -29
_diffrn_reflns_limit_l_max 28
_diffrn_reflns_limit_l_min -29
_diffrn_reflns_number 30966
_diffrn_reflns_theta_full 28.36
_diffrn_reflns_theta_max 28.36
_diffrn_reflns_theta_min 2.28
_exptl_absorpt_coefficient_mu 19.242
_exptl_absorpt_correction_T_max 0.031
_exptl_absorpt_correction_T_min 0.014
_exptl_absorpt_correction_type multi-scan
_exptl_absorpt_process_details '(SADABS; Sheldrick, 2003)'
_exptl_crystal_density_diffrn 3.598
_exptl_crystal_density_method 'not measured'
_exptl_crystal_F_000 7496.0
_exptl_crystal_size_max 0.26
_exptl_crystal_size_mid 0.20
_exptl_crystal_size_min 0.18
_refine_diff_density_max 3.837
_refine_diff_density_min -3.794
_refine_diff_density_rms 0.495
_refine_ls_extinction_method none
_refine_ls_goodness_of_fit_ref 1.087
_refine_ls_hydrogen_treatment constr
_refine_ls_matrix_type full
_refine_ls_number_parameters 612
_refine_ls_number_reflns 9451
_refine_ls_number_restraints 126
_refine_ls_restrained_S_all 1.080
_refine_ls_R_factor_all 0.1326
_refine_ls_R_factor_gt 0.0857
_refine_ls_shift/su_max 0.000
_refine_ls_shift/su_mean 0.000
_refine_ls_structure_factor_coef Fsqd
_refine_ls_weighting_details 'calc w=1/[\s^2^(Fo^2^)+(0.0835P)^2^+1293.8562P] where P=(Fo^2^+2Fc^2^)/3'
_refine_ls_weighting_scheme calc
_refine_ls_wR_factor_gt 0.2171
_refine_ls_wR_factor_ref 0.2419
_reflns_number_gt 6171
_reflns_number_total 9676
_reflns_threshold_expression >2sigma(I)
_cod_data_source_file c3ce42064g.txt
_cod_data_source_block Compound2
_cod_depositor_comments
;
The following automatic conversions were performed:

'_symmetry_cell_setting' value 'Monoclinic' changed to 'monoclinic'
according to
/usr/data/users/saulius/automatic-downloads/current/RSC/lib/dictionaries/cif_core.dic
dictionary named 'cif_core.dic' version 2.4.2 from
2011-04-26.

'_exptl_absorpt_correction_type' value 'Multi-scan'
changed to 'multi-scan' according to
/usr/data/users/saulius/automatic-downloads/current/RSC/lib/dictionaries/cif_core.dic
dictionary named 'cif_core.dic' version 2.4.2 from 2011-04-26.

Automatic conversion script
Id: cif_fix_values 2281 2013-09-26 08:29:07Z andrius 
;
_cod_original_sg_symbol_H-M 'C2/c '
_cod_database_code 7213679

loop_
_symmetry_equiv_pos_as_xyz
'x, y, z'
'-x, y, -z+1/2'
'x+1/2, y+1/2, z'
'-x+1/2, y+1/2, -z+1/2'
'-x, -y, -z'
'x, -y, z-1/2'
'-x+1/2, -y+1/2, -z'
'x+1/2, -y+1/2, z-1/2'

loop_
_atom_site_label
_atom_site_type_symbol
_atom_site_fract_x
_atom_site_fract_y
_atom_site_fract_z
_atom_site_U_iso_or_equiv
_atom_site_adp_type
_atom_site_occupancy
_atom_site_symmetry_multiplicity
_atom_site_calc_flag
_atom_site_refinement_flags
W5 W 0.57760(7) 0.69188(5) 0.55669(6) 0.0411(3) Uani 1 1 d .
W2 W 0.74036(7) 0.88494(4) 0.58757(5) 0.0304(2) Uani 1 1 d .
W4 W 0.76237(7) 0.60589(4) 0.57555(5) 0.0321(3) Uani 1 1 d .
W7 W 0.93510(7) 0.66484(5) 0.51873(5) 0.0358(3) Uani 1 1 d .
W6 W 0.75239(9) 0.74114(5) 0.66317(5) 0.0420(3) Uani 1 1 d .
W1 W 0.92595(7) 0.79873(5) 0.60641(6) 0.0418(3) Uani 1 1 d .
Cu3 Cu 0.83037(18) 0.52333(12) 0.80492(13) 0.0266(6) Uani 1 1 d .
Cu1 Cu 0.7500 0.2500 0.5000 0.0306(9) Uani 1 2 d S
Cu2 Cu 0.67745(18) 0.45141(13) 0.65849(14) 0.0301(7) Uani 1 1 d .
P1 P 0.7500 0.7500 0.5000 0.0097(12) Uani 1 2 d S
O20 O 1.0245(13) 0.6252(10) 0.5268(9) 0.053(6) Uani 1 1 d .
N13 N 0.8313(12) 0.4479(8) 0.7530(9) 0.027(4) Uani 1 1 d .
N1 N 0.6798(12) 0.3401(8) 0.5822(8) 0.024(4) Uani 1 1 d .
N21 N 0.7134(12) 0.1878(9) 0.5622(9) 0.027(4) Uani 1 1 d U
N6 N 0.6721(13) 0.5232(9) 0.7142(8) 0.029(4) Uani 1 1 d .
N14 N 0.8813(14) 0.3580(10) 0.7422(11) 0.039(5) Uani 1 1 d U
N23 N 0.7156(13) 0.4243(9) 0.5374(10) 0.033(5) Uani 1 1 d .
C8 C 0.8900(16) 0.4078(10) 0.7764(12) 0.034(6) Uani 1 1 d .
C7 C 0.5408(15) 0.5322(10) 0.6511(11) 0.028(5) Uani 1 1 d U
N7 N 0.8269(12) 0.5919(8) 0.8677(8) 0.024(4) Uani 1 1 d .
C19 C 0.4601(14) 0.5539(11) 0.6350(12) 0.030(5) Uani 1 1 d .
H19 H 0.4446 0.5865 0.6576 0.036 Uiso 1 1 calc R
N9 N 0.6037(16) 0.6024(10) 0.7364(10) 0.043(6) Uani 1 1 d .
C11 C 0.7900(15) 0.5808(11) 0.9160(11) 0.029(5) Uani 1 1 d .
H11 H 0.7775 0.5410 0.9256 0.034 Uiso 1 1 calc R
O22 O 1.0095(16) 0.8210(10) 0.6541(13) 0.075(8) Uani 1 1 d .
N11 N 0.5630(12) 0.4849(9) 0.6204(9) 0.030(4) Uani 1 1 d .
O19 O 0.8562(15) 0.8673(11) 0.6092(11) 0.061(6) Uani 1 1 d U
C10 C 0.8438(18) 0.6486(10) 0.8524(11) 0.034(6) Uani 1 1 d .
H10 H 0.8677 0.6560 0.8176 0.041 Uiso 1 1 calc R
O15 O 0.8709(17) 0.6211(12) 0.5649(10) 0.071(8) Uani 1 1 d .
N3 N 0.7185(11) 0.5509(8) 0.7620(8) 0.022(4) Uani 1 1 d .
C2 C 0.7308(13) 0.3760(10) 0.5055(10) 0.021(4) Uani 1 1 d U
N12 N 0.7836(14) 0.4203(8) 0.7045(9) 0.030(4) Uani 1 1 d .
O11 O 0.7901(17) 0.6862(12) 0.5009(12) 0.015(5) Uani 0.50 1 d PU
N16 N 0.7068(12) 0.3254(8) 0.5299(9) 0.027(4) Uani 1 1 d .
O9 O 0.9524(13) 0.7276(9) 0.4629(10) 0.048(5) Uani 1 1 d U
O1W O 0.8989(15) 0.5773(11) 0.7368(10) 0.061(6) Uani 1 1 d .
O16 O 0.6485(14) 0.6224(10) 0.5661(11) 0.061(6) Uani 1 1 d U
O5 O 0.7531(18) 0.7360(9) 0.7388(10) 0.063(7) Uani 1 1 d .
O3 O 0.7685(12) 0.5373(9) 0.6114(9) 0.044(5) Uani 1 1 d U
O13 O 0.7842(17) 0.7795(12) 0.5645(13) 0.018(6) Uani 0.50 1 d PU
O18 O 0.7352(11) 0.9498(8) 0.6278(9) 0.038(4) Uani 1 1 d .
N2 N 0.6854(13) 0.4005(8) 0.5835(9) 0.030(5) Uani 1 1 d .
O1 O 0.5515(15) 0.6725(9) 0.4674(10) 0.055(5) Uani 1 1 d U
O2 O 0.7448(13) 0.5822(12) 0.4910(8) 0.061(7) Uani 1 1 d .
N4 N 0.9366(13) 0.4830(11) 0.8507(10) 0.038(5) Uani 1 1 d .
O4 O 0.4950(16) 0.6648(10) 0.5814(12) 0.066(7) Uani 1 1 d .
O14 O 0.9568(15) 0.7213(9) 0.5869(10) 0.055(6) Uani 1 1 d .
C6 C 0.6027(14) 0.5550(10) 0.7016(12) 0.029(5) Uani 1 1 d .
N8 N 0.6788(13) 0.5999(9) 0.7740(10) 0.030(4) Uani 1 1 d U
C9 C 0.9479(15) 0.4254(11) 0.8282(12) 0.030(5) Uani 1 1 d U
O2W O 0.6205(18) 0.3897(12) 0.7295(11) 0.084(10) Uani 1 1 d .
C12 C 0.7703(15) 0.6288(9) 0.9519(10) 0.026(5) Uani 1 1 d .
N15 N 0.8140(14) 0.3671(10) 0.6976(11) 0.040(5) Uani 1 1 d U
O21 O 0.8594(17) 0.7604(12) 0.6555(13) 0.074(7) Uani 1 1 d U
O8 O 0.8711(18) 0.6280(13) 0.4469(13) 0.080(8) Uani 1 1 d U
O6 O 0.6433(16) 0.7238(11) 0.6291(12) 0.067(6) Uani 1 1 d U
N18 N 1.0710(15) 0.4105(13) 0.9059(13) 0.054(7) Uani 1 1 d .
C16 C 1.0611(19) 0.4678(15) 0.9242(17) 0.056(9) Uani 1 1 d .
H16 H 1.1000 0.4846 0.9560 0.067 Uiso 1 1 calc R
C17 C 1.0157(19) 0.3906(17) 0.8604(16) 0.053(8) Uani 1 1 d .
H17 H 1.0206 0.3505 0.8477 0.064 Uiso 1 1 calc R
C15 C 0.9935(18) 0.5032(13) 0.8964(13) 0.044(7) Uani 1 1 d .
H15 H 0.9886 0.5427 0.9109 0.053 Uiso 1 1 calc R
O12 O 0.6585(17) 0.7463(12) 0.4887(12) 0.015(5) Uani 0.50 1 d PU
O7 O 0.7805(15) 0.6606(11) 0.6439(11) 0.060(6) Uani 1 1 d U
N20 N 0.4047(15) 0.5312(11) 0.5900(14) 0.050(6) Uani 1 1 d .
C21 C 0.4283(15) 0.4841(13) 0.5589(12) 0.039(6) Uani 1 1 d .
H21 H 0.3911 0.4666 0.5265 0.046 Uiso 1 1 calc R
C20 C 0.5104(17) 0.4600(14) 0.5749(13) 0.042(7) Uani 1 1 d .
H20 H 0.5264 0.4269 0.5532 0.051 Uiso 1 1 calc R
O10 O 0.7843(16) 0.7854(11) 0.4492(12) 0.012(5) Uani 0.50 1 d PU
O17 O 0.7267(14) 0.8247(10) 0.6476(11) 0.056(6) Uani 1 1 d U
O3W O 0.6263(13) 0.2254(11) 0.4316(12) 0.068(8) Uani 1 1 d .
C30 C 0.6752(16) 0.1981(10) 0.6097(12) 0.032(6) Uani 1 1 d .
H30 H 0.6607 0.2377 0.6186 0.039 Uiso 1 1 calc R
O23 O 0.5000 0.6602(11) 0.7500 0.036(6) Uani 1 2 d S

loop_
_atom_site_aniso_label
_atom_site_aniso_U_11
_atom_site_aniso_U_22
_atom_site_aniso_U_33
_atom_site_aniso_U_23
_atom_site_aniso_U_13
_atom_site_aniso_U_12
W5 0.0358(6) 0.0341(6) 0.0578(7) 0.0054(5) 0.0202(5) -0.0021(5)
W2 0.0436(6) 0.0185(4) 0.0319(5) -0.0063(4) 0.0143(5) -0.0034(4)
W4 0.0449(6) 0.0214(4) 0.0291(5) 0.0060(4) 0.0041(5) -0.0012(4)
W7 0.0296(5) 0.0378(6) 0.0394(6) 0.0020(4) 0.0042(5) 0.0067(4)
W6 0.0691(8) 0.0341(6) 0.0239(5) 0.0057(4) 0.0112(5) 0.0139(5)
W1 0.0331(6) 0.0369(6) 0.0486(7) -0.0049(5) -0.0109(5) -0.0005(5)
Cu3 0.0289(14) 0.0223(13) 0.0272(14) -0.0071(11) 0.0008(12) 0.0003(11)
Cu1 0.043(2) 0.0104(16) 0.045(2) -0.0053(16) 0.027(2) -0.0017(16)
Cu2 0.0296(15) 0.0273(14) 0.0321(15) -0.0171(12) 0.0026(13) 0.0015(12)
P1 0.006(3) 0.007(3) 0.014(3) -0.001(2) -0.002(2) -0.003(2)
O20 0.057(13) 0.064(14) 0.041(11) 0.002(10) 0.020(10) 0.035(11)
N13 0.032(10) 0.018(9) 0.030(10) -0.002(8) 0.007(9) 0.006(8)
N1 0.029(10) 0.021(9) 0.024(9) -0.004(7) 0.011(8) 0.011(8)
N21 0.027(4) 0.027(4) 0.027(4) 0.0000(10) 0.0049(12) 0.0000(10)
N6 0.037(11) 0.030(10) 0.017(9) -0.017(8) 0.000(8) 0.000(9)
N14 0.039(5) 0.039(5) 0.039(5) -0.0002(10) 0.0071(14) 0.0003(10)
N23 0.034(11) 0.019(9) 0.044(12) -0.010(9) 0.003(10) 0.003(8)
C8 0.043(15) 0.015(10) 0.044(14) 0.015(10) 0.011(12) 0.011(10)
C7 0.034(9) 0.017(7) 0.034(8) 0.002(7) 0.013(7) 0.002(7)
N7 0.034(11) 0.023(9) 0.014(8) 0.000(7) 0.002(8) -0.001(8)
C19 0.020(11) 0.032(12) 0.038(13) -0.006(10) 0.005(10) -0.001(10)
N9 0.061(16) 0.036(12) 0.028(11) -0.005(9) -0.002(11) 0.023(11)
C11 0.029(12) 0.031(12) 0.024(11) 0.010(9) 0.002(10) -0.010(10)
O22 0.080(18) 0.045(13) 0.081(18) -0.003(12) -0.031(14) -0.027(12)
N11 0.030(10) 0.028(10) 0.025(10) -0.010(8) -0.009(8) -0.012(8)
O19 0.061(6) 0.061(6) 0.061(6) 0.0002(10) 0.0111(15) 0.0002(10)
C10 0.064(18) 0.021(11) 0.020(11) -0.001(9) 0.014(12) -0.020(11)
O15 0.10(2) 0.090(18) 0.029(11) -0.017(11) 0.033(12) -0.044(15)
N3 0.022(9) 0.023(9) 0.018(8) -0.010(7) -0.004(7) 0.005(7)
C2 0.021(4) 0.021(4) 0.021(4) -0.0001(10) 0.0037(13) -0.0001(10)
N12 0.047(13) 0.013(9) 0.033(11) -0.003(8) 0.015(10) -0.004(8)
O11 0.015(5) 0.015(5) 0.015(5) 0.0000(10) 0.0028(14) 0.0000(10)
N16 0.025(10) 0.025(9) 0.030(10) -0.013(8) 0.002(8) 0.001(8)
O9 0.048(5) 0.048(5) 0.048(5) 0.0000(10) 0.0085(13) 0.0001(10)
O1W 0.068(15) 0.063(15) 0.048(13) 0.022(11) -0.002(11) -0.011(12)
O16 0.057(9) 0.049(9) 0.072(10) -0.021(8) -0.001(8) 0.013(7)
O5 0.11(2) 0.036(11) 0.042(12) -0.001(9) 0.009(13) 0.012(12)
O3 0.044(5) 0.044(5) 0.044(5) 0.0004(10) 0.0079(13) 0.0000(10)
O13 0.018(6) 0.018(6) 0.018(6) -0.0001(10) 0.0032(14) 0.0001(10)
O18 0.041(10) 0.029(9) 0.047(11) -0.022(8) 0.019(9) 0.001(8)
N2 0.040(12) 0.023(10) 0.020(9) -0.008(7) -0.009(9) 0.012(9)
O1 0.069(9) 0.042(8) 0.053(9) 0.001(7) 0.006(8) 0.003(7)
O2 0.055(13) 0.107(19) 0.020(9) -0.004(10) 0.004(9) -0.044(13)
N4 0.033(12) 0.052(14) 0.025(10) 0.003(10) -0.006(9) 0.012(10)
O4 0.081(17) 0.041(12) 0.091(18) -0.005(12) 0.058(15) 0.002(11)
O14 0.082(16) 0.031(10) 0.050(12) 0.010(9) 0.009(12) 0.017(10)
C6 0.023(11) 0.023(11) 0.048(14) 0.001(10) 0.024(11) 0.002(9)
N8 0.030(4) 0.030(4) 0.030(4) -0.0001(10) 0.0053(13) 0.0003(10)
C9 0.028(8) 0.031(8) 0.036(9) -0.003(7) 0.017(7) 0.009(7)
O2W 0.10(2) 0.086(18) 0.046(13) 0.036(12) -0.034(13) -0.063(16)
C12 0.037(13) 0.014(9) 0.026(11) 0.000(8) 0.005(10) -0.002(9)
N15 0.040(5) 0.040(5) 0.040(5) -0.0002(10) 0.0071(14) 0.0002(10)
O21 0.074(7) 0.074(7) 0.074(7) 0.0003(10) 0.0136(16) 0.0001(10)
O8 0.080(8) 0.080(8) 0.080(8) 0.0000(10) 0.0145(17) -0.0004(10)
O6 0.067(6) 0.066(6) 0.067(6) -0.0003(10) 0.0118(15) 0.0003(10)
N18 0.034(13) 0.071(18) 0.064(18) 0.024(14) 0.027(13) 0.021(13)
C16 0.039(16) 0.054(19) 0.08(2) 0.022(17) 0.019(16) 0.019(14)
C17 0.036(16) 0.07(2) 0.053(19) 0.004(16) 0.017(15) 0.013(15)
C15 0.052(18) 0.040(15) 0.037(14) 0.013(12) 0.001(14) 0.007(13)
O12 0.015(5) 0.015(5) 0.015(5) 0.0000(10) 0.0026(14) -0.0001(10)
O7 0.060(6) 0.060(6) 0.060(6) -0.0004(10) 0.0106(15) 0.0005(10)
N20 0.038(13) 0.038(13) 0.077(19) 0.008(12) 0.020(13) 0.003(11)
C21 0.026(12) 0.050(16) 0.034(14) 0.003(12) -0.011(11) -0.017(12)
C20 0.033(14) 0.054(17) 0.037(14) -0.009(13) -0.002(12) -0.013(13)
O10 0.012(5) 0.012(5) 0.012(5) 0.0000(10) 0.0022(13) 0.0000(10)
O17 0.056(6) 0.056(6) 0.057(6) 0.0003(10) 0.0104(14) 0.0002(10)
O3W 0.044(12) 0.071(15) 0.076(17) -0.044(13) -0.028(12) 0.026(11)
C30 0.041(14) 0.013(10) 0.044(14) 0.003(9) 0.008(12) 0.006(9)
O23 0.008(10) 0.038(14) 0.058(17) 0.000 -0.005(11) 0.000

loop_
_atom_type_symbol
_atom_type_description
_atom_type_scat_dispersion_real
_atom_type_scat_dispersion_imag
_atom_type_scat_source
C C 0.0033 0.0016 'International Tables Vol C Tables 4.2.6.8 and 6.1.1.4'
H H 0.0000 0.0000 'International Tables Vol C Tables 4.2.6.8 and 6.1.1.4'
N N 0.0061 0.0033 'International Tables Vol C Tables 4.2.6.8 and 6.1.1.4'
O O 0.0106 0.0060 'International Tables Vol C Tables 4.2.6.8 and 6.1.1.4'
P P 0.1023 0.0942 'International Tables Vol C Tables 4.2.6.8 and 6.1.1.4'
V V 0.3005 0.5294 'International Tables Vol C Tables 4.2.6.8 and 6.1.1.4'
Cu Cu 0.3201 1.2651 'International Tables Vol C Tables 4.2.6.8 and 6.1.1.4'
W W -0.8490 6.8722 'International Tables Vol C Tables 4.2.6.8 and 6.1.1.4'

loop_
_geom_angle_atom_site_label_1
_geom_angle_atom_site_label_2
_geom_angle_atom_site_label_3
_geom_angle
_geom_angle_site_symmetry_1
_geom_angle_site_symmetry_3
O4 W5 O9 102.4(10) . 7_666
O4 W5 O6 103.9(12) . .
O9 W5 O6 85.9(10) 7_666 .
O4 W5 O16 101.5(11) . .
O9 W5 O16 156.1(10) 7_666 .
O6 W5 O16 87.7(10) . .
O4 W5 O1 101.5(12) . .
O9 W5 O1 88.6(9) 7_666 .
O6 W5 O1 154.6(11) . .
O16 W5 O1 87.3(10) . .
O4 W5 O10 161.6(12) . 7_666
O9 W5 O10 90.3(9) 7_666 7_666
O6 W5 O10 63.4(10) . 7_666
O16 W5 O10 66.3(10) . 7_666
O1 W5 O10 91.9(9) . 7_666
O4 W5 O12 158.2(11) . .
O9 W5 O12 63.5(9) 7_666 .
O6 W5 O12 92.0(10) . .
O16 W5 O12 93.8(10) . .
O1 W5 O12 63.6(9) . .
O10 W5 O12 40.1(9) 7_666 .
O18 W2 O8 101.6(11) . 7_666
O18 W2 O17 101.8(10) . .
O8 W2 O17 86.7(11) 7_666 .
O18 W2 O2 100.1(10) . 7_666
O8 W2 O2 88.4(11) 7_666 7_666
O17 W2 O2 158.1(10) . 7_666
O18 W2 O19 100.6(10) . .
O8 W2 O19 157.6(11) 7_666 .
O17 W2 O19 85.8(10) . .
O2 W2 O19 90.8(10) 7_666 .
O18 W2 O11 157.3(9) . 7_666
O8 W2 O11 62.8(11) 7_666 7_666
O17 W2 O11 93.9(9) . 7_666
O2 W2 O11 65.0(9) 7_666 7_666
O19 W2 O11 96.8(9) . 7_666
O18 W2 O13 158.6(9) . .
O8 W2 O13 94.3(11) 7_666 .
O17 W2 O13 64.5(9) . .
O2 W2 O13 94.6(10) 7_666 .
O19 W2 O13 63.5(10) . .
O11 W2 O13 44.1(9) 7_666 .
O3 W4 O15 103.7(11) . .
O3 W4 O16 101.4(10) . .
O15 W4 O16 154.8(12) . .
O3 W4 O2 101.1(10) . .
O15 W4 O2 84.8(9) . .
O16 W4 O2 88.4(10) . .
O3 W4 O7 102.3(10) . .
O15 W4 O7 88.1(10) . .
O16 W4 O7 88.7(10) . .
O2 W4 O7 156.5(11) . .
O3 W4 O11 158.0(9) . .
O15 W4 O11 60.2(10) . .
O16 W4 O11 95.0(10) . .
O2 W4 O11 64.6(9) . .
O7 W4 O11 92.5(9) . .
O20 W7 O15 104.3(12) . .
O20 W7 O9 102.3(10) . .
O15 W7 O9 153.2(12) . .
O20 W7 O8 102.1(12) . .
O15 W7 O8 86.8(11) . .
O9 W7 O8 84.5(11) . .
O20 W7 O14 102.3(10) . .
O15 W7 O14 87.6(9) . .
O9 W7 O14 90.0(9) . .
O8 W7 O14 155.6(11) . .
O20 W7 O11 160.2(10) . .
O15 W7 O11 62.6(11) . .
O9 W7 O11 90.8(9) . .
O8 W7 O11 64.1(11) . .
O14 W7 O11 92.3(9) . .
O20 W7 O12 158.8(10) . 7_666
O15 W7 O12 92.0(11) . 7_666
O9 W7 O12 63.1(9) . 7_666
O8 W7 O12 92.0(11) . 7_666
O14 W7 O12 64.4(9) . 7_666
O11 W7 O12 40.9(9) . 7_666
O5 W6 O21 105.7(13) . .
O5 W6 O6 102.6(13) . .
O21 W6 O6 151.6(12) . .
O5 W6 O7 101.6(10) . .
O21 W6 O7 85.3(11) . .
O6 W6 O7 88.7(11) . .
O5 W6 O17 101.9(10) . .
O21 W6 O17 87.0(11) . .
O6 W6 O17 87.6(10) . .
O7 W6 O17 156.5(10) . .
O5 W6 O13 159.3(11) . .
O21 W6 O13 59.0(11) . .
O6 W6 O13 93.5(10) . .
O7 W6 O13 91.5(10) . .
O17 W6 O13 65.6(9) . .
O5 W6 O10 157.8(11) . 7_666
O21 W6 O10 91.7(10) . 7_666
O6 W6 O10 60.7(10) . 7_666
O7 W6 O10 65.6(9) . 7_666
O17 W6 O10 92.5(9) . 7_666
O13 W6 O10 42.9(9) . 7_666
O22 W1 O1 100.1(13) . 7_666
O22 W1 O14 100.8(12) . .
O1 W1 O14 90.4(9) 7_666 .
O22 W1 O21 106.3(13) . .
O1 W1 O21 153.5(12) 7_666 .
O14 W1 O21 86.1(11) . .
O22 W1 O19 100.7(12) . .
O1 W1 O19 88.5(10) 7_666 .
O14 W1 O19 158.4(11) . .
O21 W1 O19 85.3(11) . .
O22 W1 O13 161.0(13) . .
O1 W1 O13 93.6(10) 7_666 .
O14 W1 O13 92.2(10) . .
O21 W1 O13 60.4(11) . .
O19 W1 O13 66.3(10) . .
O22 W1 O12 157.8(13) . 7_666
O1 W1 O12 64.8(9) 7_666 7_666
O14 W1 O12 65.0(9) . 7_666
O21 W1 O12 90.2(11) . 7_666
O19 W1 O12 95.2(10) . 7_666
O13 W1 O12 41.2(9) . 7_666
N3 Cu3 N13 94.8(7) . .
N3 Cu3 N7 87.5(7) . .
N13 Cu3 N7 171.9(8) . .
N3 Cu3 N4 171.5(9) . .
N13 Cu3 N4 80.0(8) . .
N7 Cu3 N4 96.6(8) . .
N3 Cu3 O1W 93.3(8) . .
N13 Cu3 O1W 90.3(8) . .
N7 Cu3 O1W 97.4(8) . .
N4 Cu3 O1W 93.6(9) . .
N16 Cu1 N16 180.0(11) 7_656 .
N16 Cu1 N21 80.1(8) 7_656 .
N16 Cu1 N21 99.9(8) . .
N16 Cu1 N21 99.9(8) 7_656 7_656
N16 Cu1 N21 80.1(8) . 7_656
N21 Cu1 N21 180.000(3) . 7_656
N16 Cu1 O3W 85.3(7) 7_656 .
N16 Cu1 O3W 94.7(7) . .
N21 Cu1 O3W 86.8(9) . .
N21 Cu1 O3W 93.2(9) 7_656 .
N16 Cu1 O3W 94.7(7) 7_656 7_656
N16 Cu1 O3W 85.3(7) . 7_656
N21 Cu1 O3W 93.2(9) . 7_656
N21 Cu1 O3W 86.8(9) 7_656 7_656
O3W Cu1 O3W 180.000(2) . 7_656
N12 Cu2 N6 95.5(8) . .
N12 Cu2 N2 92.3(8) . .
N6 Cu2 N2 162.0(9) . .
N12 Cu2 N11 173.4(8) . .
N6 Cu2 N11 80.0(8) . .
N2 Cu2 N11 93.4(8) . .
N12 Cu2 O2W 83.6(9) . .
N6 Cu2 O2W 89.2(10) . .
N2 Cu2 O2W 107.8(10) . .
N11 Cu2 O2W 91.6(9) . .
O12 P1 O12 180.0(4) . 7_666
O12 P1 O10 66.4(14) . 7_666
O12 P1 O10 113.6(14) 7_666 7_666
O12 P1 O10 113.6(14) . .
O12 P1 O10 66.4(14) 7_666 .
O10 P1 O10 180.000(7) 7_666 .
O12 P1 O11 111.7(14) . .
O12 P1 O11 68.3(14) 7_666 .
O10 P1 O11 75.2(14) 7_666 .
O10 P1 O11 104.8(14) . .
O12 P1 O11 68.3(14) . 7_666
O12 P1 O11 111.7(14) 7_666 7_666
O10 P1 O11 104.8(14) 7_666 7_666
O10 P1 O11 75.2(14) . 7_666
O11 P1 O11 180.000(9) . 7_666
O12 P1 O13 111.3(14) . .
O12 P1 O13 68.7(14) 7_666 .
O10 P1 O13 71.3(14) 7_666 .
O10 P1 O13 108.7(14) . .
O11 P1 O13 106.3(14) . .
O11 P1 O13 73.7(14) 7_666 .
O12 P1 O13 68.7(14) . 7_666
O12 P1 O13 111.3(14) 7_666 7_666
O10 P1 O13 108.7(14) 7_666 7_666
O10 P1 O13 71.3(14) . 7_666
O11 P1 O13 73.7(14) . 7_666
O11 P1 O13 106.3(14) 7_666 7_666
O13 P1 O13 180.000(7) . 7_666
C8 N13 N12 106.5(19) . .
C8 N13 Cu3 113.9(17) . .
N12 N13 Cu3 139.0(15) . .
N2 N1 N16 103.1(18) . .
C30 N21 C12 119(2) . 4_646
C30 N21 Cu1 129.0(15) . .
C12 N21 Cu1 112.4(15) 4_646 .
N3 N6 C6 106.0(18) . .
N3 N6 Cu2 139.2(16) . .
C6 N6 Cu2 114.8(16) . .
C8 N14 N15 106(2) . .
N2 N23 C2 102.6(18) . .
N14 C8 N13 109(2) . .
N14 C8 C9 133(2) . .
N13 C8 C9 118(2) . .
N11 C7 C19 118(2) . .
N11 C7 C6 116(2) . .
C19 C7 C6 126(2) . .
C11 N7 C10 121(2) . .
C11 N7 Cu3 117.9(16) . .
C10 N7 Cu3 119.2(15) . .
N20 C19 C7 124(2) . .
C6 N9 N8 104(2) . .
N7 C11 C12 120(2) . .
C20 N11 C7 120(2) . .
C20 N11 Cu2 126.0(19) . .
C7 N11 Cu2 113.1(15) . .
W1 O19 W2 136.9(13) . .
N7 C10 C30 119(2) . 4_656
W7 O15 W4 144.1(17) . .
N8 N3 N6 107.2(17) . .
N8 N3 Cu3 127.2(14) . .
N6 N3 Cu3 125.6(14) . .
N23 C2 N16 111(2) . .
N23 C2 C12 130(2) . 6_565
N16 C2 C12 118.4(19) . 6_565
N15 N12 N13 108(2) . .
N15 N12 Cu2 125.4(17) . .
N13 N12 Cu2 125.7(14) . .
P1 O11 O12 54.0(12) . 7_666
P1 O11 W7 126.1(14) . .
O12 O11 W7 72.1(13) 7_666 .
P1 O11 W2 122.5(14) . 7_666
O12 O11 W2 133.0(16) 7_666 7_666
W7 O11 W2 93.4(9) . 7_666
P1 O11 W4 121.4(14) . .
O12 O11 W4 132.3(16) 7_666 .
W7 O11 W4 92.9(9) . .
W2 O11 W4 91.7(9) 7_666 .
C2 N16 N1 108.1(17) . .
C2 N16 Cu1 115.1(15) . .
N1 N16 Cu1 133.2(16) . .
W5 O9 W7 140.7(12) 7_666 .
W4 O16 W5 137.9(14) . .
P1 O13 O12 53.6(12) . 7_666
P1 O13 O10 53.9(12) . 7_666
O12 O13 O10 91.8(17) 7_666 7_666
P1 O13 W1 126.1(15) . .
O12 O13 W1 72.5(13) 7_666 .
O10 O13 W1 137.8(17) 7_666 .
P1 O13 W6 123.4(15) . .
O12 O13 W6 135.2(17) 7_666 .
O10 O13 W6 69.5(12) 7_666 .
W1 O13 W6 94.1(10) . .
P1 O13 W2 119.7(14) . .
O12 O13 W2 130.8(17) 7_666 .
O10 O13 W2 124.7(16) 7_666 .
W1 O13 W2 93.2(9) . .
W6 O13 W2 91.5(9) . .
N23 N2 N1 114.6(18) . .
N23 N2 Cu2 119.6(15) . .
N1 N2 Cu2 124.1(15) . .
W1 O1 W5 139.0(13) 7_666 .
W4 O2 W2 138.5(13) . 7_666
C15 N4 C9 117(2) . .
C15 N4 Cu3 131(2) . .
C9 N4 Cu3 112.2(16) . .
W1 O14 W7 138.8(12) . .
N9 C6 N6 113(2) . .
N9 C6 C7 131(2) . .
N6 C6 C7 116(2) . .
N3 N8 N9 110.2(18) . .
N4 C9 C8 115(2) . .
N4 C9 C17 117(3) . .
C8 C9 C17 128(2) . .
N21 C12 C11 121(2) 4_656 .
N21 C12 C2 112.9(19) 4_656 6_566
C11 C12 C2 126(2) . 6_566
N12 N15 N14 109(2) . .
W6 O21 W1 145.4(16) . .
W2 O8 W7 138.6(17) 7_666 .
W6 O6 W5 141.4(15) . .
C17 N18 C16 116(3) . .
N18 C16 C15 121(3) . .
N18 C17 C9 125(3) . .
N4 C15 C16 123(3) . .
P1 O12 O10 58.5(13) . 7_666
P1 O12 O11 57.6(13) . 7_666
O10 O12 O11 93.6(18) 7_666 7_666
P1 O12 O13 57.7(13) . 7_666
O10 O12 O13 96.6(19) 7_666 7_666
O11 O12 O13 93.2(18) 7_666 7_666
P1 O12 W5 124.5(15) . .
O10 O12 W5 66.0(12) 7_666 .
O11 O12 W5 130.5(16) 7_666 .
O13 O12 W5 131.9(16) 7_666 .
P1 O12 W7 124.6(14) . 7_666
O10 O12 W7 129.8(16) 7_666 7_666
O11 O12 W7 67.0(12) 7_666 7_666
O13 O12 W7 128.8(16) 7_666 7_666
W5 O12 W7 91.4(9) . 7_666
P1 O12 W1 124.0(15) . 7_666
O10 O12 W1 131.8(16) 7_666 7_666
O11 O12 W1 130.3(16) 7_666 7_666
O13 O12 W1 66.2(13) 7_666 7_666
W5 O12 W1 91.7(9) . 7_666
W7 O12 W1 90.6(9) 7_666 7_666
W6 O7 W4 139.1(13) . .
C19 N20 C21 117(2) . .
N20 C21 C20 121(2) . .
N11 C20 C21 120(3) . .
P1 O10 O12 55.1(12) . 7_666
P1 O10 O13 54.8(12) . 7_666
O12 O10 O13 92.8(17) 7_666 7_666
P1 O10 W5 128.9(14) . 7_666
O12 O10 W5 73.9(13) 7_666 7_666
O13 O10 W5 137.5(16) 7_666 7_666
P1 O10 W6 122.4(13) . 7_666
O12 O10 W6 135.2(16) 7_666 7_666
O13 O10 W6 67.6(12) 7_666 7_666
W5 O10 W6 93.5(9) 7_666 7_666
W6 O17 W2 138.1(13) . .
N21 C30 C10 120(2) . 4_646

loop_
_geom_bond_atom_site_label_1
_geom_bond_atom_site_label_2
_geom_bond_distance
_geom_bond_site_symmetry_2
W5 O4 1.66(2) .
W5 O9 1.86(2) 7_666
W5 O6 1.88(3) .
W5 O16 1.91(2) .
W5 O1 1.96(2) .
W5 O10 2.35(3) 7_666
W5 O12 2.47(3) .
W2 O18 1.682(15) .
W2 O8 1.87(3) 7_666
W2 O17 1.90(2) .
W2 O2 1.914(19) 7_666
W2 O19 1.92(2) .
W2 O11 2.46(3) 7_666
W2 O13 2.50(3) .
W4 O3 1.690(19) .
W4 O15 1.87(3) .
W4 O16 1.88(2) .
W4 O2 1.888(19) .
W4 O7 1.90(2) .
W4 O11 2.49(3) .
W7 O20 1.688(19) .
W7 O15 1.85(2) .
W7 O9 1.89(2) .
W7 O8 1.90(3) .
W7 O14 1.92(2) .
W7 O11 2.39(3) .
W7 O12 2.47(3) 7_666
W6 O5 1.65(2) .
W6 O21 1.85(3) .
W6 O6 1.85(3) .
W6 O7 1.89(2) .
W6 O17 1.90(2) .
W6 O13 2.45(3) .
W6 O10 2.48(3) 7_666
W1 O22 1.64(2) .
W1 O1 1.83(2) 7_666
W1 O14 1.845(19) .
W1 O21 1.86(3) .
W1 O19 1.90(2) .
W1 O13 2.38(3) .
W1 O12 2.48(3) 7_666
Cu3 N3 2.001(18) .
Cu3 N13 2.006(18) .
Cu3 N7 2.043(18) .
Cu3 N4 2.05(2) .
Cu3 O1W 2.34(2) .
Cu1 N16 1.957(18) 7_656
Cu1 N16 1.957(18) .
Cu1 N21 2.088(19) .
Cu1 N21 2.088(19) 7_656
Cu1 O3W 2.36(2) .
Cu1 O3W 2.36(2) 7_656
Cu2 N12 1.97(2) .
Cu2 N6 2.001(17) .
Cu2 N2 2.004(18) .
Cu2 N11 2.05(2) .
Cu2 O2W 2.37(2) .
P1 O12 1.48(3) .
P1 O12 1.48(3) 7_666
P1 O10 1.54(3) 7_666
P1 O10 1.54(3) .
P1 O11 1.55(3) .
P1 O11 1.55(3) 7_666
P1 O13 1.56(3) .
P1 O13 1.56(3) 7_666
N13 C8 1.34(3) .
N13 N12 1.34(3) .
N1 N2 1.33(3) .
N1 N16 1.34(3) .
N21 C30 1.33(3) .
N21 C12 1.37(3) 4_646
N6 N3 1.32(2) .
N6 C6 1.32(3) .
N14 C8 1.32(3) .
N14 N15 1.35(3) .
N23 N2 1.31(3) .
N23 C2 1.32(3) .
C8 C9 1.39(4) .
C7 N11 1.32(3) .
C7 C19 1.39(3) .
C7 C6 1.45(4) .
N7 C11 1.33(3) .
N7 C10 1.33(3) .
C19 N20 1.31(4) .
N9 C6 1.29(3) .
N9 N8 1.35(3) .
C11 C12 1.39(3) .
N11 C20 1.31(3) .
C10 C30 1.43(3) 4_656
N3 N8 1.31(3) .
C2 N16 1.32(3) .
C2 C12 1.44(3) 6_565
N12 N15 1.29(3) .
O11 O12 1.70(4) 7_666
O11 W2 2.46(3) 7_666
O9 W5 1.86(2) 7_666
O13 O12 1.72(4) 7_666
O13 O10 1.81(4) 7_666
O1 W1 1.83(2) 7_666
O2 W2 1.914(19) 7_666
N4 C15 1.32(4) .
N4 C9 1.38(3) .
C9 C17 1.43(4) .
C12 N21 1.37(3) 4_656
C12 C2 1.44(3) 6_566
O8 W2 1.87(3) 7_666
N18 C17 1.30(4) .
N18 C16 1.34(4) .
C16 C15 1.40(4) .
O12 O10 1.66(4) 7_666
O12 O11 1.70(4) 7_666
O12 O13 1.72(4) 7_666
O12 W7 2.47(3) 7_666
O12 W1 2.48(3) 7_666
N20 C21 1.33(4) .
C21 C20 1.43(4) .
O10 O12 1.66(4) 7_666
O10 O13 1.81(4) 7_666
O10 W5 2.35(3) 7_666
O10 W6 2.48(3) 7_666
C30 C10 1.43(3) 4_646
